data_7105614
loop_
_publ_author_name
'Horiuchi, Shinnosuke'
'Nishioka, Yuki'
'Murase, Takashi'
'Fujita, Makoto'

_publ_section_title
;
 Both [2+2] and [2+4] additions of inert aromatics via identical
 ternary host--guest complexes
;
_journal_issue 20
_journal_name_full 'Chemical Communications'
_journal_page_first 3460
_journal_paper_doi 10.1039/c003191g
_journal_volume 46
_journal_year 2010
_chemical_formula_sum 'C134 H167 N53.8 O82.4 Pd6'
_chemical_formula_weight 4488.21
_chemical_name_systematic
;
?
;
_space_group_IT_number 88
_symmetry_cell_setting tetragonal
_symmetry_space_group_name_Hall '-I 4ad'
_symmetry_space_group_name_H-M 'I 41/a :2'
_atom_sites_solution_hydrogens geom
_atom_sites_solution_primary direct
_atom_sites_solution_secondary difmap
_audit_creation_method SHELXL-97
_cell_angle_alpha 90.00
_cell_angle_beta 90.00
_cell_angle_gamma 90.00
_cell_formula_units_Z 4
_cell_length_a 26.0405(17)
_cell_length_b 26.0405(17)
_cell_length_c 31.603(2)
_cell_measurement_reflns_used 9163
_cell_measurement_temperature 80(2)
_cell_measurement_theta_max 25.291
_cell_measurement_theta_min 2.212
_cell_volume 21430(2)
_computing_cell_refinement 'Bruker SAINT'
_computing_data_collection 'Bruker APEX-II'
_computing_data_reduction 'Bruker SAINT'
_computing_molecular_graphics 'Bruker XP'
_computing_publication_material 'Bruker SHELXTL'
_computing_structure_refinement 'SHELXL-97 (Sheldrick, 1997)'
_computing_structure_solution 'SHELXS-97 (Sheldrick, 1990)'
_diffrn_ambient_temperature 80(2)
_diffrn_measured_fraction_theta_full 0.997
_diffrn_measured_fraction_theta_max 0.997
_diffrn_measurement_device_type 'CCD area detector'
_diffrn_measurement_method 'omega scan'
_diffrn_radiation_monochromator 'focusing mirror'
_diffrn_radiation_source 'fine-focus rotating anode'
_diffrn_radiation_type MoK\a
_diffrn_radiation_wavelength 0.71073
_diffrn_reflns_av_R_equivalents 0.0860
_diffrn_reflns_av_sigmaI/netI 0.0459
_diffrn_reflns_limit_h_max 34
_diffrn_reflns_limit_h_min -34
_diffrn_reflns_limit_k_max 34
_diffrn_reflns_limit_k_min -34
_diffrn_reflns_limit_l_max 41
_diffrn_reflns_limit_l_min -41
_diffrn_reflns_number 125825
_diffrn_reflns_theta_full 27.84
_diffrn_reflns_theta_max 27.84
_diffrn_reflns_theta_min 1.86
_exptl_absorpt_coefficient_mu 0.589
_exptl_absorpt_correction_T_max 0.9655
_exptl_absorpt_correction_T_min 0.9435
_exptl_absorpt_correction_type multi-scan
_exptl_absorpt_process_details SADABS
_exptl_crystal_colour yellow
_exptl_crystal_density_diffrn 1.391
_exptl_crystal_density_method 'not measured'
_exptl_crystal_description block
_exptl_crystal_F_000 9131
_exptl_crystal_size_max 0.10
_exptl_crystal_size_mid 0.09
_exptl_crystal_size_min 0.06
_refine_diff_density_max 0.819
_refine_diff_density_min -0.701
_refine_diff_density_rms 0.131
_refine_ls_extinction_method none
_refine_ls_goodness_of_fit_ref 1.036
_refine_ls_hydrogen_treatment constr
_refine_ls_matrix_type full
_refine_ls_number_parameters 877
_refine_ls_number_reflns 12690
_refine_ls_number_restraints 415
_refine_ls_restrained_S_all 1.063
_refine_ls_R_factor_all 0.1087
_refine_ls_R_factor_gt 0.0678
_refine_ls_shift/su_max 0.003
_refine_ls_shift/su_mean 0.000
_refine_ls_structure_factor_coef Fsqd
_refine_ls_weighting_details 'calc w=1/[\s^2^(Fo^2^)+(0.1156P)^2^+141.1425P] where P=(Fo^2^+2Fc^2^)/3'
_refine_ls_weighting_scheme calc
_refine_ls_wR_factor_gt 0.1896
_refine_ls_wR_factor_ref 0.2255
_reflns_number_gt 8295
_reflns_number_total 12690
_reflns_threshold_expression >2sigma(I)
_cod_data_source_file c003191g.txt
_cod_data_source_block i41a
_cod_depositor_comments
;
The following automatic conversions were performed:
'_symmetry_cell_setting' value 'Tetragonal' changed to 'tetragonal'
according to '/home/saulius/struct/CIF-dictionaries/cif_core.dic'
dictionary named 'cif_core.dic' version 2.4.1 from 2010-06-29.

Automatic conversion script
Id: cif_fix_enum 1527 2010-12-29 10:47:43Z saulius 
;
_cod_original_sg_symbol_H-M I4(1)/a
_cod_original_formula_sum 'C134 H167 N53.80 O82.40 Pd6'
_cod_database_code 7105614

loop_
_symmetry_equiv_pos_as_xyz
'x, y, z'
'-x+1/2, -y, z+1/2'
'-y+3/4, x+1/4, z+1/4'
'y+3/4, -x+3/4, z+3/4'
'x+1/2, y+1/2, z+1/2'
'-x+1, -y+1/2, z+1'
'-y+5/4, x+3/4, z+3/4'
'y+5/4, -x+5/4, z+5/4'
'-x, -y, -z'
'x-1/2, y, -z-1/2'
'y-3/4, -x-1/4, -z-1/4'
'-y-3/4, x-3/4, -z-3/4'
'-x+1/2, -y+1/2, -z+1/2'
'x, y+1/2, -z'
'y-1/4, -x+1/4, -z+1/4'
'-y-1/4, x-1/4, -z-1/4'

loop_
_atom_site_label
_atom_site_type_symbol
_atom_site_fract_x
_atom_site_fract_y
_atom_site_fract_z
_atom_site_U_iso_or_equiv
_atom_site_adp_type
_atom_site_occupancy
_atom_site_symmetry_multiplicity
_atom_site_calc_flag
_atom_site_refinement_flags
_atom_site_disorder_assembly
_atom_site_disorder_group
Pd1 Pd 0.5000 1.2500 1.164014(18) 0.03871(17) Uani 1 2 d S . .
Pd2 Pd 0.713462(15) 0.963647(15) 0.876932(12) 0.03093(14) Uani 1 1 d . A .
C1A C 0.7292(3) 1.0750(2) 0.8866(2) 0.0515(16) Uani 1 1 d . . .
H1A H 0.7472 1.0714 0.8607 0.062 Uiso 1 1 calc R . .
C2A C 0.6854(3) 1.0389(2) 0.94210(19) 0.0500(16) Uani 1 1 d . . .
H2A H 0.6728 1.0091 0.9559 0.060 Uiso 1 1 calc R . .
C3A C 0.6765(3) 1.0854(2) 0.9601(2) 0.0524(16) Uani 1 1 d . . .
H3A H 0.6576 1.0878 0.9857 0.063 Uiso 1 1 calc R . .
C4A C 0.6952(3) 1.1294(2) 0.9406(2) 0.0451(14) Uani 1 1 d . . .
C5A C 0.7223(3) 1.1240(2) 0.9036(2) 0.0586(19) Uani 1 1 d . . .
H5A H 0.7362 1.1532 0.8897 0.070 Uiso 1 1 calc R . .
C6A C 0.5638(2) 1.1963(2) 1.1008(2) 0.0448(14) Uani 1 1 d . . .
H6A H 0.5499 1.1664 1.1137 0.054 Uiso 1 1 calc R . .
C7A C 0.5957(3) 1.1909(2) 1.0658(2) 0.0526(16) Uani 1 1 d . . .
H7A H 0.6038 1.1577 1.0551 0.063 Uiso 1 1 calc R . .
C8A C 0.6154(2) 1.2339(2) 1.04718(18) 0.0411(13) Uani 1 1 d . . .
C9A C 0.6039(2) 1.2815(2) 1.06354(18) 0.0430(13) Uani 1 1 d . . .
H9A H 0.6176 1.3117 1.0511 0.052 Uiso 1 1 calc R . .
C10A C 0.5721(2) 1.2842(2) 1.09832(18) 0.0410(13) Uani 1 1 d . . .
H10A H 0.5641 1.3171 1.1096 0.049 Uiso 1 1 calc R . .
C11A C 0.6495(2) 1.2292(2) 1.00966(19) 0.0436(13) Uani 1 1 d . . .
C12A C 0.6987(3) 1.2655(2) 0.9595(2) 0.0457(14) Uani 1 1 d . . .
C13A C 0.6866(3) 1.1803(2) 0.9594(2) 0.0475(14) Uani 1 1 d . . .
C14A C 0.7141(3) 1.3597(2) 0.95843(19) 0.0455(14) Uani 1 1 d . . .
H14A H 0.6949 1.3629 0.9838 0.055 Uiso 1 1 calc R . .
C15A C 0.7216(2) 1.3123(2) 0.9400(2) 0.0439(13) Uani 1 1 d . . .
C16A C 0.7499(2) 1.3090(2) 0.9033(2) 0.0489(15) Uani 1 1 d . . .
H16A H 0.7552 1.2766 0.8901 0.059 Uiso 1 1 calc R . .
C17A C 0.6030(2) 0.9796(2) 0.8641(2) 0.0431(13) Uani 1 1 d . . .
H17A H 0.6006 0.9596 0.8892 0.052 Uiso 1 1 calc R . .
C18A C 0.6525(2) 1.0149(2) 0.81091(19) 0.0441(13) Uani 1 1 d . . .
H18A H 0.6853 1.0203 0.7986 0.053 Uiso 1 1 calc R . .
C1B1 C 0.8227(4) 0.9638(5) 0.8894(4) 0.051(3) Uiso 0.589(13) 1 d P A 1
H1B1 H 0.8267 0.9522 0.8600 0.076 Uiso 0.589(13) 1 calc PR A 1
H1B2 H 0.8533 0.9543 0.9056 0.076 Uiso 0.589(13) 1 calc PR A 1
H1B3 H 0.8184 1.0011 0.8899 0.076 Uiso 0.589(13) 1 calc PR A 1
C2B1 C 0.7761(5) 0.9440(5) 0.9531(4) 0.043(3) Uiso 0.589(13) 1 d P A 1
H2B1 H 0.7416 0.9346 0.9630 0.064 Uiso 0.589(13) 1 calc PR A 1
H2B2 H 0.7837 0.9794 0.9614 0.064 Uiso 0.589(13) 1 calc PR A 1
H2B3 H 0.8014 0.9208 0.9658 0.064 Uiso 0.589(13) 1 calc PR A 1
C3B1 C 0.7791(4) 0.8801(4) 0.8977(3) 0.047(3) Uiso 0.589(13) 1 d PD A 1
H3B1 H 0.8142 0.8665 0.9025 0.056 Uiso 0.59 1 calc P A 1
H3B2 H 0.7554 0.8619 0.9171 0.056 Uiso 0.59 1 calc P A 1
C4B1 C 0.7637(4) 0.8705(4) 0.8536(4) 0.048(3) Uiso 0.589(13) 1 d PD A 1
H4B1 H 0.7882 0.8868 0.8338 0.058 Uiso 0.59 1 calc P A 1
H4B2 H 0.7627 0.8331 0.8478 0.058 Uiso 0.59 1 calc P A 1
C5B1 C 0.6705(6) 0.8607(6) 0.8678(5) 0.047(4) Uiso 0.589(13) 1 d P A 1
H5B1 H 0.6377 0.8729 0.8565 0.071 Uiso 0.589(13) 1 calc PR A 1
H5B2 H 0.6705 0.8641 0.8987 0.071 Uiso 0.589(13) 1 calc PR A 1
H5B3 H 0.6752 0.8245 0.8602 0.071 Uiso 0.589(13) 1 calc PR A 1
C6B1 C 0.7011(6) 0.8946(5) 0.8004(4) 0.057(3) Uiso 0.589(13) 1 d P A 1
H6B1 H 0.6666 0.9091 0.7965 0.085 Uiso 0.589(13) 1 calc PR A 1
H6B2 H 0.7022 0.8599 0.7885 0.085 Uiso 0.589(13) 1 calc PR A 1
H6B3 H 0.7263 0.9163 0.7860 0.085 Uiso 0.589(13) 1 calc PR A 1
C7B1 C 0.5963(6) 1.2770(6) 1.2057(5) 0.052(4) Uiso 0.589(13) 1 d P A 1
H7B1 H 0.6189 1.2638 1.1834 0.079 Uiso 0.589(13) 1 calc PR A 1
H7B2 H 0.6157 1.2800 1.2321 0.079 Uiso 0.589(13) 1 calc PR A 1
H7B3 H 0.5833 1.3109 1.1974 0.079 Uiso 0.589(13) 1 calc PR A 1
C8B1 C 0.5744(6) 1.1829(5) 1.2110(4) 0.054(3) Uiso 0.589(13) 1 d P A 1
H8B1 H 0.5938 1.1774 1.1848 0.080 Uiso 0.589(13) 1 calc PR A 1
H8B2 H 0.5457 1.1587 1.2123 0.080 Uiso 0.589(13) 1 calc PR A 1
H8B3 H 0.5971 1.1775 1.2354 0.080 Uiso 0.589(13) 1 calc PR A 1
C9B1 C 0.5301(3) 1.2530(5) 1.2515(4) 0.047(3) Uiso 0.589(13) 1 d PD . 1
H9B1 H 0.5390 1.2888 1.2592 0.056 Uiso 0.59 1 calc P A 1
H9B2 H 0.5449 1.2301 1.2733 0.056 Uiso 0.59 1 calc P A 1
C1B2 C 0.8223(8) 0.9833(8) 0.9093(7) 0.065(5) Uiso 0.411(13) 1 d P A 2
H1B4 H 0.8087 1.0141 0.9232 0.098 Uiso 0.411(13) 1 calc PR A 2
H1B5 H 0.8329 0.9919 0.8804 0.098 Uiso 0.411(13) 1 calc PR A 2
H1B6 H 0.8519 0.9704 0.9252 0.098 Uiso 0.411(13) 1 calc PR A 2
C2B2 C 0.7651(8) 0.9285(8) 0.9539(6) 0.050(5) Uiso 0.411(13) 1 d P A 2
H2B4 H 0.7581 0.9609 0.9687 0.075 Uiso 0.411(13) 1 calc PR A 2
H2B5 H 0.7941 0.9111 0.9675 0.075 Uiso 0.411(13) 1 calc PR A 2
H2B6 H 0.7346 0.9065 0.9553 0.075 Uiso 0.411(13) 1 calc PR A 2
C3B2 C 0.8016(6) 0.8975(6) 0.8871(5) 0.051(4) Uiso 0.411(13) 1 d PD A 2
H3B3 H 0.8266 0.8805 0.9061 0.061 Uiso 0.41 1 calc P A 2
H3B4 H 0.8197 0.9091 0.8613 0.061 Uiso 0.41 1 calc P A 2
C4B2 C 0.7593(5) 0.8619(6) 0.8761(5) 0.043(4) Uiso 0.411(13) 1 d PD A 2
H4B3 H 0.7444 0.8473 0.9023 0.052 Uiso 0.41 1 calc P A 2
H4B4 H 0.7729 0.8332 0.8589 0.052 Uiso 0.41 1 calc P A 2
C5B2 C 0.7324(8) 0.8992(7) 0.8055(6) 0.058(5) Uiso 0.411(13) 1 d P A 2
H5B4 H 0.7677 0.9121 0.8059 0.087 Uiso 0.411(13) 1 calc PR A 2
H5B5 H 0.7102 0.9239 0.7909 0.087 Uiso 0.411(13) 1 calc PR A 2
H5B6 H 0.7313 0.8661 0.7907 0.087 Uiso 0.411(13) 1 calc PR A 2
C6B2 C 0.6721(8) 0.8636(8) 0.8560(7) 0.048(5) Uiso 0.411(13) 1 d P A 2
H6B4 H 0.6639 0.8635 0.8863 0.072 Uiso 0.411(13) 1 calc PR A 2
H6B5 H 0.6786 0.8283 0.8466 0.072 Uiso 0.411(13) 1 calc PR A 2
H6B6 H 0.6431 0.8780 0.8402 0.072 Uiso 0.411(13) 1 calc PR A 2
C7B2 C 0.6054(7) 1.2664(8) 1.2043(6) 0.038(4) Uiso 0.411(13) 1 d P A 2
H7B4 H 0.6010 1.3035 1.2006 0.056 Uiso 0.411(13) 1 calc PR A 2
H7B5 H 0.6210 1.2518 1.1788 0.056 Uiso 0.411(13) 1 calc PR A 2
H7B6 H 0.6277 1.2599 1.2287 0.056 Uiso 0.411(13) 1 calc PR A 2
C8B2 C 0.5194(6) 1.2710(6) 1.2509(5) 0.046(4) Uiso 0.411(13) 1 d PD . 2
H8B4 H 0.5387 1.2739 1.2778 0.055 Uiso 0.41 1 calc P A 2
H8B5 H 0.5051 1.3048 1.2425 0.055 Uiso 0.41 1 calc P A 2
C9B2 C 0.5582(7) 1.1920(6) 1.2202(6) 0.044(4) Uiso 0.411(13) 1 d P A 2
H9B3 H 0.5244 1.1765 1.2250 0.066 Uiso 0.411(13) 1 calc PR A 2
H9B4 H 0.5794 1.1879 1.2455 0.066 Uiso 0.411(13) 1 calc PR A 2
H9B5 H 0.5749 1.1751 1.1961 0.066 Uiso 0.411(13) 1 calc PR A 2
N1A N 0.71108(18) 1.03326(17) 0.90581(15) 0.0369(10) Uani 1 1 d . . .
N2A N 0.55196(19) 1.24270(17) 1.11682(15) 0.0387(10) Uani 1 1 d . . .
N3A N 0.6567(2) 1.18232(19) 0.99396(17) 0.0479(12) Uani 1 1 d . . .
N4A N 0.7084(2) 1.22085(19) 0.94108(18) 0.0505(13) Uani 1 1 d . . .
N5A N 0.6700(2) 1.27215(18) 0.99402(16) 0.0454(12) Uani 1 1 d . . .
N6A N 0.64895(17) 0.98716(18) 0.84631(14) 0.0369(10) Uani 1 1 d . . .
N1B N 0.5525(2) 1.2413(2) 1.21189(17) 0.0558(15) Uani 1 1 d . . .
N2B N 0.7781(2) 0.9396(2) 0.90780(16) 0.0447(12) Uani 1 1 d . . .
N3B N 0.7141(2) 0.8923(2) 0.84930(17) 0.0486(13) Uani 1 1 d . . .
C1G C 0.6222(16) 1.3008(19) 0.8228(14) 0.37(3) Uani 0.25 1 d PDU B -2
H1G H 0.6202 1.3385 0.8285 0.448 Uiso 0.25 1 calc PR B -2
C2G C 0.6773(16) 1.283(3) 0.8122(15) 0.37(3) Uani 0.25 1 d PDU B -2
H2G H 0.7058 1.3055 0.8100 0.445 Uiso 0.25 1 calc PR B -2
C3G C 0.6804(16) 1.232(3) 0.8064(15) 0.37(3) Uani 0.25 1 d PDU B -2
H3G H 0.7120 1.2152 0.7995 0.442 Uiso 0.25 1 calc PR B -2
C4G C 0.6311(16) 1.201(2) 0.8115(13) 0.35(3) Uani 0.25 1 d PDU B -2
H4G H 0.6364 1.1635 0.8083 0.418 Uiso 0.25 1 calc PR B -2
C5G C 0.6102(17) 1.216(2) 0.8548(12) 0.36(3) Uani 0.25 1 d PDU B -2
C6G C 0.6094(18) 1.268(2) 0.8619(12) 0.38(3) Uani 0.25 1 d PDU B -2
C7G C 0.5400(18) 1.276(3) 0.9601(14) 0.37(3) Uani 0.25 1 d PDU B -2
C8G C 0.5704(17) 1.255(2) 0.9292(13) 0.36(3) Uani 0.25 1 d PDU B -2
C9G C 0.5696(17) 1.203(2) 0.9216(13) 0.38(3) Uani 0.25 1 d PDU B -2
C10G C 0.536(2) 1.171(2) 0.9435(18) 0.39(3) Uani 0.25 1 d PDU B -2
H10G H 0.5325 1.1360 0.9365 0.469 Uiso 0.25 1 calc PR B -2
C11G C 0.506(2) 1.193(3) 0.9761(18) 0.37(3) Uani 0.25 1 d PDU B -2
H11A H 0.4849 1.1710 0.9928 0.440 Uiso 0.25 1 calc PR B -2
C12G C 0.508(2) 1.245(3) 0.9841(16) 0.37(3) Uani 0.25 1 d PDU B -2
H12A H 0.4879 1.2589 1.0061 0.441 Uiso 0.25 1 calc PR B -2
C13G C 0.5892(17) 1.289(2) 0.8995(14) 0.37(3) Uani 0.25 1 d PDU B -2
C14G C 0.5900(17) 1.182(2) 0.8847(14) 0.36(3) Uani 0.25 1 d PDU B -2
H14G H 0.5902 1.1464 0.8801 0.429 Uiso 0.25 1 calc PR B -2
C15G C 0.5836(15) 1.283(2) 0.7868(13) 0.40(3) Uani 0.25 1 d PDU B -2
H15A H 0.5882 1.3030 0.7600 0.482 Uiso 0.25 1 calc PR B -2
C16G C 0.5896(15) 1.223(2) 0.7793(12) 0.37(3) Uani 0.25 1 d PDU B -2
H16G H 0.5976 1.2144 0.7492 0.442 Uiso 0.25 1 calc PR B -2
C19G C 0.547(2) 1.331(3) 0.9524(17) 0.36(3) Uani 0.25 1 d PDU B -2
H19G H 0.5329 1.3582 0.9692 0.429 Uiso 0.25 1 calc PR B -2
C20G C 0.576(2) 1.338(2) 0.918(2) 0.37(3) Uani 0.25 1 d PDU B -2
H20G H 0.5868 1.3708 0.9076 0.444 Uiso 0.25 1 calc PR B -2
C17G C 0.5297(16) 1.2864(17) 0.8034(13) 0.41(3) Uani 0.25 1 d PDU B -2
C18G C 0.5388(18) 1.2028(17) 0.7933(17) 0.41(3) Uani 0.25 1 d PDU B -2
O1G O 0.5089(16) 1.3268(16) 0.8133(17) 0.33(4) Uani 0.25 1 d PDU B -2
O2G O 0.5276(19) 1.1573(17) 0.792(2) 0.49(5) Uani 0.25 1 d PDU B -2
N1G N 0.5064(15) 1.2400(16) 0.8068(15) 0.42(3) Uani 0.25 1 d PDU B -2
C21G C 0.4510(15) 1.2327(18) 0.8117(14) 0.42(3) Uani 0.25 1 d PDU B -2
H21A H 0.4444 1.1950 0.8085 0.500 Uiso 0.25 1 calc PR B -2
C22G C 0.4204(17) 1.260(2) 0.7765(15) 0.42(3) Uani 0.25 1 d PDU B -2
H22A H 0.4258 1.2973 0.7784 0.507 Uiso 0.25 1 calc PR B -2
H22B H 0.4328 1.2480 0.7485 0.507 Uiso 0.25 1 calc PR B -2
C23G C 0.3632(17) 1.248(2) 0.781(2) 0.42(4) Uani 0.25 1 d PDU B -2
H23A H 0.3577 1.2101 0.7780 0.504 Uiso 0.25 1 calc PR B -2
H23B H 0.3437 1.2651 0.7584 0.504 Uiso 0.25 1 calc PR B -2
C24G C 0.3437(16) 1.265(3) 0.825(3) 0.43(4) Uani 0.25 1 d PDU B -2
H24A H 0.3484 1.3030 0.8275 0.518 Uiso 0.25 1 calc PR B -2
H24B H 0.3067 1.2577 0.8274 0.518 Uiso 0.25 1 calc PR B -2
C25G C 0.374(2) 1.238(3) 0.860(2) 0.44(4) Uani 0.25 1 d PDU B -2
H25A H 0.3616 1.2501 0.8877 0.534 Uiso 0.25 1 calc PR B -2
H25B H 0.3670 1.2004 0.8581 0.534 Uiso 0.25 1 calc PR B -2
C26G C 0.431(2) 1.248(2) 0.8557(14) 0.44(4) Uani 0.25 1 d PDU B -2
H26A H 0.4384 1.2846 0.8607 0.527 Uiso 0.25 1 calc PR B -2
H26B H 0.4500 1.2277 0.8774 0.527 Uiso 0.25 1 calc PR B -2
N1NA N 0.6164(4) 0.9370(4) 0.9821(3) 0.081(3) Uiso 0.70 1 d PD C 1
O1NA O 0.6312(4) 0.9076(4) 0.9523(3) 0.077(3) Uiso 0.70 1 d PD C 1
O2NA O 0.6426(3) 0.9535(3) 1.0145(3) 0.087(3) Uiso 0.70 1 d PD C 1
O3NA O 0.5714(3) 0.9656(4) 0.9743(3) 0.096(3) Uiso 0.70 1 d PD C 1
O1AA O 0.8238(5) 1.2494(5) 0.8290(4) 0.121(4) Uiso 0.70 1 d P D 1
N1NB N 0.5915(9) 0.9176(11) 0.9668(9) 0.161(16) Uiso 0.30 1 d PDU E 2
O1NB O 0.5580(10) 0.8976(15) 0.9357(12) 0.182(15) Uiso 0.30 1 d PDU E 2
O2NB O 0.6443(6) 0.9167(7) 0.9634(5) 0.049(4) Uiso 0.30 1 d PDU E 2
O3NB O 0.5691(14) 0.939(3) 1.0042(14) 0.35(4) Uiso 0.30 1 d PDU E 2
O1BB O 0.817(2) 1.208(2) 0.859(2) 0.24(2) Uiso 0.30 1 d P F 2
O1 O 0.5207(4) 1.3766(3) 1.1525(3) 0.068(2) Uiso 0.70 1 d P G 1
N2NA N 0.5018(10) 0.9042(10) 0.8191(9) 0.24(2) Uiso 0.30 1 d PDU H 2
O4NA O 0.4559(14) 0.916(2) 0.8423(14) 0.30(3) Uiso 0.30 1 d PDU H 2
O5NA O 0.5381(7) 0.8711(7) 0.8379(5) 0.054(4) Uiso 0.30 1 d PDU H 2
O6NA O 0.5084(12) 0.9256(11) 0.7781(8) 0.114(9) Uiso 0.30 1 d PDU H 2
O2AA O 0.5855(11) 0.9032(10) 0.7597(10) 0.082(7) Uiso 0.30 1 d P I 2
O2BB O 0.8588(13) 1.1022(13) 0.8778(12) 0.121(10) Uiso 0.30 1 d P J 2
N2NB N 0.5438(7) 0.9254(7) 0.7472(6) 0.062(5) Uiso 0.30 1 d PD K 3
O4NB O 0.5584(15) 0.9189(18) 0.7051(8) 0.22(2) Uiso 0.30 1 d PD K 3
O5NB O 0.5741(11) 0.9048(13) 0.7808(9) 0.138(13) Uiso 0.30 1 d PD K 3
O6NB O 0.4963(8) 0.9456(10) 0.7599(8) 0.108(8) Uiso 0.30 1 d PD K 3
O1BC O 0.6237(9) 0.8449(9) 0.7008(7) 0.093(6) Uiso 0.30 1 d P L 3
N2NC N 0.5724(7) 0.8970(6) 0.7472(5) 0.065(5) Uiso 0.40 1 d PDU M 4
O4NC O 0.5825(7) 0.8739(7) 0.7081(5) 0.103(5) Uiso 0.40 1 d PDU M 4
O5NC O 0.6154(8) 0.9039(10) 0.7733(7) 0.143(9) Uiso 0.40 1 d PDU M 4
O6NC O 0.5246(7) 0.9137(9) 0.7612(7) 0.120(8) Uiso 0.40 1 d PDU M 4
O1CC O 0.5706(7) 1.0847(8) 1.4511(6) 0.106(6) Uiso 0.40 1 d P N 4
N3NA N 0.8583(11) 0.9268(10) 0.7416(9) 0.241(19) Uiso 0.40 1 d PDU O 1
O7NA O 0.8507(16) 0.9458(18) 0.7827(9) 0.28(2) Uiso 0.40 1 d PDU O 1
O8NA O 0.9101(10) 0.919(2) 0.7277(14) 0.32(2) Uiso 0.40 1 d PDU O 1
O9NA O 0.8196(8) 0.9212(8) 0.7117(6) 0.114(6) Uiso 0.40 1 d PDU O 1
O3AA O 0.5480(8) 0.9543(9) 0.7144(7) 0.117(6) Uiso 0.40 1 d P P 1
N3NB N 0.8235(11) 1.0412(12) 0.8062(10) 0.15(2) Uiso 0.20 1 d PD Q 2
O7NB O 0.7795(8) 1.0110(11) 0.8006(8) 0.033(5) Uiso 0.20 1 d PD Q 2
O8NB O 0.8718(10) 1.0178(17) 0.803(2) 0.18(2) Uiso 0.20 1 d PD Q 2
O9NB O 0.8195(14) 1.0948(11) 0.8148(14) 0.110(12) Uiso 0.20 1 d PD Q 2
N3NC N 0.8065(9) 0.9898(9) 0.7754(8) 0.159(15) Uiso 0.30 1 d PDU R 3
O7NC O 0.7762(7) 1.0258(8) 0.7965(7) 0.064(7) Uiso 0.30 1 d PDU R 3
O8NC O 0.7911(13) 0.9570(16) 0.7433(13) 0.25(2) Uiso 0.30 1 d PDU R 3
O9NC O 0.8587(6) 0.9909(7) 0.7874(6) 0.061(4) Uiso 0.30 1 d PDU R 3
O3C O 0.8440(13) 1.0823(13) 0.8380(12) 0.130(10) Uiso 0.30 1 d P S 3
O3CC O 0.9326(16) 0.9565(16) 0.7715(13) 0.167(14) Uiso 0.30 1 d P T 3
N3ND N 0.8244(7) 1.0156(8) 0.7977(7) 0.067(6) Uiso 0.30 1 d PD U 4
O8ND O 0.8368(7) 1.0619(7) 0.8180(6) 0.064(4) Uiso 0.30 1 d PD U 4
O9ND O 0.7741(6) 0.9970(7) 0.7891(6) 0.054(5) Uiso 0.30 1 d PD U 4
O3D O 0.8642(11) 1.1046(11) 0.9041(10) 0.104(8) Uiso 0.30 1 d P V 4
N4N N 0.9595(8) 0.9988(10) 0.8204(7) 0.044(6) Uiso 0.20 1 d PDU W 1
O10N O 1.0070(9) 1.0074(10) 0.8444(8) 0.067(7) Uiso 0.20 1 d PDU W 1
O11N O 0.9127(11) 1.015(3) 0.8365(18) 0.40(6) Uiso 0.20 1 d PDU W 1
O12N O 0.9645(13) 0.9750(14) 0.7802(8) 0.094(10) Uiso 0.20 1 d PDU W 1
N4M N 0.9897(14) 1.0217(14) 0.8709(11) 0.279(18) Uiso 0.60 1 d PDU X 2
O10M O 0.9669(17) 1.0067(16) 0.8299(11) 0.34(2) Uiso 0.60 1 d PDU X 2
O12M O 0.9599(7) 1.0634(6) 0.8920(5) 0.112(4) Uiso 0.60 1 d PDU X 2
N4L N 0.9336(13) 1.0583(12) 0.8850(11) 0.14(2) Uiso 0.20 1 d PDU Y 3
O10L O 0.9829(11) 1.0491(13) 0.9025(10) 0.082(9) Uiso 0.20 1 d PDU Y 3
O11L O 0.9233(15) 1.0327(17) 0.8454(11) 0.125(14) Uiso 0.20 1 d PDU Y 3
O12L O 0.8963(15) 1.0878(18) 0.9052(15) 0.157(19) Uiso 0.20 1 d PDU Y 3
O3A O 0.7247(6) 1.1734(6) 1.2151(5) 0.141(5) Uiso 0.60 1 d P Z 1
O4A O 0.496(2) 1.093(2) 1.4172(17) 0.23(2) Uiso 0.30 1 d P A 1
O6A O 0.7864(7) 1.1492(7) 0.8051(6) 0.159(6) Uiso 0.60 1 d P B 1
O6B O 0.6840(9) 1.2077(8) 1.2864(7) 0.123(7) Uiso 0.40 1 d P C 2
O10B O 0.8100(18) 1.1674(18) 0.7796(15) 0.124(14) Uiso 0.20 1 d P D 2
O11A O 0.5000 1.2500 1.3750 0.146(9) Uiso 0.80 4 d SP E 1
O11B O 0.4987(12) 1.1589(12) 1.3325(10) 0.123(9) Uiso 0.30 1 d P F 2
O11C O 0.4643(15) 1.1599(15) 1.3512(13) 0.102(11) Uiso 0.20 1 d P G 3
O12 O 0.5490(10) 1.0987(10) 1.3617(8) 0.104(7) Uiso 0.30 1 d P H 4
O14A O 0.6311(14) 1.1807(15) 1.3178(12) 0.245(15) Uiso 0.50 1 d P I 1
O14B O 0.6120(7) 1.1496(8) 1.3208(6) 0.118(5) Uiso 0.50 1 d P J 2

loop_
_atom_site_aniso_label
_atom_site_aniso_U_11
_atom_site_aniso_U_22
_atom_site_aniso_U_33
_atom_site_aniso_U_23
_atom_site_aniso_U_13
_atom_site_aniso_U_12
Pd1 0.0544(4) 0.0353(3) 0.0265(3) 0.000 0.000 -0.0142(3)
Pd2 0.0329(2) 0.0294(2) 0.0305(2) 0.00390(15) 0.00434(16) 0.00510(14)
C1A 0.063(4) 0.033(3) 0.058(4) 0.004(3) 0.031(3) -0.001(3)
C2A 0.080(5) 0.032(3) 0.038(3) 0.007(2) 0.011(3) -0.005(3)
C3A 0.084(5) 0.036(3) 0.038(3) 0.005(2) 0.016(3) 0.002(3)
C4A 0.059(4) 0.028(3) 0.048(3) 0.000(2) 0.008(3) 0.000(3)
C5A 0.072(5) 0.029(3) 0.075(5) 0.004(3) 0.036(4) 0.000(3)
C6A 0.055(4) 0.028(3) 0.051(3) 0.004(2) 0.005(3) -0.005(2)
C7A 0.070(4) 0.028(3) 0.060(4) 0.002(3) 0.021(3) 0.001(3)
C8A 0.049(3) 0.033(3) 0.041(3) 0.001(2) 0.000(3) -0.005(2)
C9A 0.059(4) 0.033(3) 0.037(3) -0.002(2) 0.004(3) -0.008(3)
C10A 0.058(4) 0.031(3) 0.034(3) 0.000(2) 0.001(3) -0.010(2)
C11A 0.054(4) 0.034(3) 0.043(3) 0.005(2) 0.005(3) 0.003(3)
C12A 0.058(4) 0.033(3) 0.047(3) 0.001(2) 0.013(3) -0.002(3)
C13A 0.059(4) 0.032(3) 0.052(4) 0.002(3) 0.008(3) 0.000(3)
C14A 0.063(4) 0.038(3) 0.036(3) -0.002(2) 0.013(3) -0.008(3)
C15A 0.047(3) 0.038(3) 0.047(3) -0.001(3) 0.008(3) -0.003(2)
C16A 0.054(4) 0.031(3) 0.061(4) -0.007(3) 0.017(3) -0.002(3)
C17A 0.035(3) 0.045(3) 0.049(3) 0.018(3) 0.005(2) 0.002(2)
C18A 0.033(3) 0.059(4) 0.041(3) 0.007(3) 0.002(2) 0.005(3)
N1A 0.042(3) 0.030(2) 0.038(2) 0.0038(19) 0.005(2) 0.0003(19)
N2A 0.049(3) 0.031(2) 0.036(2) 0.0009(18) -0.004(2) -0.009(2)
N3A 0.058(3) 0.034(3) 0.052(3) -0.001(2) 0.012(2) 0.004(2)
N4A 0.059(3) 0.033(3) 0.059(3) -0.001(2) 0.015(3) 0.000(2)
N5A 0.056(3) 0.035(3) 0.046(3) 0.002(2) 0.008(2) -0.005(2)
N6A 0.033(2) 0.043(3) 0.036(2) 0.004(2) 0.0027(18) 0.0063(19)
N1B 0.071(4) 0.059(3) 0.038(3) 0.004(2) -0.010(3) -0.027(3)
N2B 0.046(3) 0.045(3) 0.044(3) 0.007(2) -0.006(2) 0.010(2)
N3B 0.057(3) 0.042(3) 0.047(3) -0.011(2) 0.006(2) 0.011(2)
C1G 0.33(4) 0.50(5) 0.28(4) -0.25(4) -0.22(4) 0.16(4)
C2G 0.36(5) 0.50(6) 0.26(4) -0.26(4) -0.22(4) 0.18(5)
C3G 0.34(5) 0.52(6) 0.25(4) -0.28(4) -0.20(4) 0.20(5)
C4G 0.28(4) 0.51(5) 0.26(4) -0.26(4) -0.23(3) 0.23(4)
C5G 0.26(4) 0.54(6) 0.28(4) -0.23(4) -0.20(3) 0.26(4)
C6G 0.29(4) 0.55(6) 0.30(4) -0.24(4) -0.20(4) 0.20(4)
C7G 0.24(4) 0.59(7) 0.27(4) -0.27(5) -0.18(4) 0.17(5)
C8G 0.23(4) 0.58(6) 0.27(4) -0.25(5) -0.19(4) 0.18(5)
C9G 0.24(4) 0.61(6) 0.29(4) -0.20(5) -0.18(4) 0.22(5)
C10G 0.24(5) 0.63(7) 0.30(5) -0.21(5) -0.19(4) 0.19(5)
C11G 0.24(5) 0.60(7) 0.26(5) -0.28(5) -0.15(4) 0.21(5)
C12G 0.25(5) 0.59(7) 0.26(5) -0.28(5) -0.15(4) 0.19(5)
C13G 0.26(4) 0.57(6) 0.29(4) -0.27(4) -0.18(4) 0.18(5)
C14G 0.22(4) 0.57(6) 0.28(5) -0.20(5) -0.17(4) 0.28(4)
C15G 0.35(4) 0.51(5) 0.35(4) -0.21(4) -0.20(4) 0.19(5)
C16G 0.30(4) 0.48(5) 0.32(4) -0.26(4) -0.22(4) 0.21(4)
C19G 0.24(5) 0.57(7) 0.26(4) -0.29(5) -0.18(4) 0.17(5)
C20G 0.25(5) 0.58(7) 0.28(5) -0.25(5) -0.17(4) 0.16(5)
C17G 0.36(5) 0.49(5) 0.38(4) -0.18(5) -0.17(4) 0.20(5)
C18G 0.38(5) 0.48(6) 0.38(4) -0.20(5) -0.19(4) 0.22(5)
O1G 0.34(6) 0.28(6) 0.36(6) -0.09(5) -0.24(5) 0.23(5)
O2G 0.53(9) 0.44(9) 0.49(8) -0.03(8) -0.19(8) 0.24(8)
N1G 0.37(5) 0.51(5) 0.38(4) -0.14(5) -0.17(4) 0.23(5)
C21G 0.37(6) 0.52(6) 0.35(5) -0.04(5) -0.20(5) 0.29(5)
C22G 0.40(6) 0.52(6) 0.35(5) 0.00(6) -0.18(5) 0.31(5)
C23G 0.39(6) 0.53(7) 0.35(6) 0.05(6) -0.18(5) 0.35(5)
C24G 0.40(6) 0.57(7) 0.32(6) 0.04(6) -0.14(6) 0.29(6)
C25G 0.41(7) 0.58(7) 0.34(6) 0.02(6) -0.11(6) 0.28(6)
C26G 0.40(6) 0.57(7) 0.34(5) 0.00(6) -0.16(6) 0.28(6)

loop_
_atom_type_symbol
_atom_type_description
_atom_type_scat_dispersion_real
_atom_type_scat_dispersion_imag
_atom_type_scat_source
C C 0.0033 0.0016 'International Tables Vol C Tables 4.2.6.8 and 6.1.1.4'
H H 0.0000 0.0000 'International Tables Vol C Tables 4.2.6.8 and 6.1.1.4'
N N 0.0061 0.0033 'International Tables Vol C Tables 4.2.6.8 and 6.1.1.4'
O O 0.0106 0.0060 'International Tables Vol C Tables 4.2.6.8 and 6.1.1.4'
Pd Pd -0.9988 1.0072 'International Tables Vol C Tables 4.2.6.8 and 6.1.1.4'

loop_
_geom_angle_atom_site_label_1
_geom_angle_atom_site_label_2
_geom_angle_atom_site_label_3
_geom_angle
_geom_angle_site_symmetry_1
_geom_angle_site_symmetry_3
_geom_angle_publ_flag
N2A Pd1 N2A 85.0(3) 6_574 . ?
N2A Pd1 N1B 179.0(2) 6_574 . ?
N2A Pd1 N1B 95.0(2) . . ?
N2A Pd1 N1B 95.0(2) 6_574 6_574 ?
N2A Pd1 N1B 179.0(2) . 6_574 ?
N1B Pd1 N1B 85.0(3) . 6_574 ?
N1A Pd2 N6A 85.40(19) . . ?
N1A Pd2 N2B 94.8(2) . . ?
N6A Pd2 N2B 179.7(2) . . ?
N1A Pd2 N3B 178.0(2) . . ?
N6A Pd2 N3B 94.4(2) . . ?
N2B Pd2 N3B 85.4(2) . . ?
N1A C1A C5A 121.8(6) . . ?
N1A C2A C3A 123.0(5) . . ?
C2A C3A C4A 119.4(6) . . ?
C5A C4A C3A 118.2(5) . . ?
C5A C4A C13A 121.0(5) . . ?
C3A C4A C13A 120.8(6) . . ?
C4A C5A C1A 119.1(6) . . ?
N2A C6A C7A 121.8(5) . . ?
C8A C7A C6A 119.0(6) . . ?
C7A C8A C9A 119.6(6) . . ?
C7A C8A C11A 120.1(5) . . ?
C9A C8A C11A 120.2(5) . . ?
C8A C9A C10A 118.6(5) . . ?
N2A C10A C9A 122.8(5) . . ?
N3A C11A N5A 125.1(6) . . ?
N3A C11A C8A 117.1(5) . . ?
N5A C11A C8A 117.8(5) . . ?
N4A C12A N5A 125.5(5) . . ?
N4A C12A C15A 117.5(5) . . ?
N5A C12A C15A 117.0(5) . . ?
N4A C13A N3A 124.7(6) . . ?
N4A C13A C4A 118.3(6) . . ?
N3A C13A C4A 117.0(5) . . ?
C15A C14A C18A 118.5(5) . 16_767 ?
C16A C15A C14A 119.3(6) . . ?
C16A C15A C12A 120.6(5) . . ?
C14A C15A C12A 120.1(5) . . ?
C15A C16A C17A 119.3(5) . 16_767 ?
N6A C17A C16A 121.3(5) . 11_577 ?
N6A C18A C14A 122.0(5) . 11_577 ?
C4B1 C3B1 N2B 110.7(8) . . ?
N3B C4B1 C3B1 105.7(9) . . ?
N1B C9B1 C9B1 112.8(5) . 6_574 ?
N2B C3B2 C4B2 105.9(13) . . ?
C3B2 C4B2 N3B 110.5(11) . . ?
C8B2 C8B2 N1B 90.4(11) 6_574 . ?
C1A N1A C2A 118.5(5) . . ?
C1A N1A Pd2 120.9(4) . . ?
C2A N1A Pd2 120.0(4) . . ?
C10A N2A C6A 118.2(5) . . ?
C10A N2A Pd1 120.6(4) . . ?
C6A N2A Pd1 121.0(4) . . ?
C11A N3A C13A 114.9(5) . . ?
C12A N4A C13A 115.1(5) . . ?
C11A N5A C12A 114.7(5) . . ?
C18A N6A C17A 119.6(5) . . ?
C18A N6A Pd2 120.4(4) . . ?
C17A N6A Pd2 119.7(4) . . ?
C9B2 N1B C9B1 94.7(10) . . ?
C9B2 N1B C7B1 123.4(11) . . ?
C9B1 N1B C7B1 107.3(8) . . ?
C9B2 N1B C7B2 110.1(12) . . ?
C9B1 N1B C7B2 114.3(9) . . ?
C7B1 N1B C7B2 13.7(10) . . ?
C9B2 N1B C8B1 18.7(9) . . ?
C9B1 N1B C8B1 111.3(8) . . ?
C7B1 N1B C8B1 108.3(9) . . ?
C7B2 N1B C8B1 94.6(10) . . ?
C9B2 N1B C8B2 111.0(10) . . ?
C9B1 N1B C8B2 17.5(7) . . ?
C7B1 N1B C8B2 101.6(8) . . ?
C7B2 N1B C8B2 111.9(9) . . ?
C8B1 N1B C8B2 128.3(8) . . ?
C9B2 N1B Pd1 109.2(8) . . ?
C9B1 N1B Pd1 110.8(5) . . ?
C7B1 N1B Pd1 110.2(7) . . ?
C7B2 N1B Pd1 115.7(8) . . ?
C8B1 N1B Pd1 109.0(5) . . ?
C8B2 N1B Pd1 98.5(7) . . ?
C3B2 N2B C2B1 122.5(9) . . ?
C3B2 N2B C1B1 78.7(9) . . ?
C2B1 N2B C1B1 113.5(8) . . ?
C3B2 N2B C2B2 113.0(11) . . ?
C2B1 N2B C2B2 18.9(8) . . ?
C1B1 N2B C2B2 130.4(10) . . ?
C3B2 N2B C3B1 30.8(7) . . ?
C2B1 N2B C3B1 106.2(7) . . ?
C1B1 N2B C3B1 109.4(7) . . ?
C2B2 N2B C3B1 90.6(9) . . ?
C3B2 N2B C1B2 104.6(11) . . ?
C2B1 N2B C1B2 86.7(10) . . ?
C1B1 N2B C1B2 30.0(8) . . ?
C2B2 N2B C1B2 105.3(11) . . ?
C3B1 N2B C1B2 133.1(10) . . ?
C3B2 N2B Pd2 111.8(7) . . ?
C2B1 N2B Pd2 114.8(6) . . ?
C1B1 N2B Pd2 109.7(5) . . ?
C2B2 N2B Pd2 109.3(8) . . ?
C3B1 N2B Pd2 102.5(5) . . ?
C1B2 N2B Pd2 112.6(8) . . ?
C6B2 N3B C4B1 120.2(11) . . ?
C6B2 N3B C5B2 118.7(13) . . ?
C4B1 N3B C5B2 81.1(9) . . ?
C6B2 N3B C5B1 13.6(11) . . ?
C4B1 N3B C5B1 115.2(8) . . ?
C5B2 N3B C5B1 131.9(11) . . ?
C6B2 N3B C6B1 90.1(11) . . ?
C4B1 N3B C6B1 107.8(7) . . ?
C5B2 N3B C6B1 31.6(8) . . ?
C5B1 N3B C6B1 103.7(8) . . ?
C6B2 N3B C4B2 103.4(11) . . ?
C4B1 N3B C4B2 27.1(6) . . ?
C5B2 N3B C4B2 108.0(10) . . ?
C5B1 N3B C4B2 94.3(8) . . ?
C6B1 N3B C4B2 132.2(8) . . ?
C6B2 N3B Pd2 115.5(10) . . ?
C4B1 N3B Pd2 109.2(5) . . ?
C5B2 N3B Pd2 107.0(8) . . ?
C5B1 N3B Pd2 108.7(6) . . ?
C6B1 N3B Pd2 112.3(6) . . ?
C4B2 N3B Pd2 102.8(6) . . ?
C6G C1G C2G 102.1(15) . . ?
C6G C1G C15G 106.1(15) . . ?
C2G C1G C15G 110(2) . . ?
C3G C2G C1G 112.6(14) . . ?
C2G C3G C4G 116.6(14) . . ?
C3G C4G C5G 105.8(16) . . ?
C3G C4G C16G 109(2) . . ?
C5G C4G C16G 104.2(15) . . ?
C14G C5G C6G 120(2) . . ?
C14G C5G C4G 127(3) . . ?
C6G C5G C4G 113(2) . . ?
C5G C6G C13G 121.2(18) . . ?
C5G C6G C1G 114(2) . . ?
C13G C6G C1G 123(2) . . ?
C8G C7G C12G 118.8(15) . . ?
C8G C7G C19G 102(2) . . ?
C12G C7G C19G 138(2) . . ?
C9G C8G C7G 121.4(15) . . ?
C9G C8G C13G 121.4(15) . . ?
C7G C8G C13G 115(2) . . ?
C8G C9G C14G 121.2(16) . . ?
C8G C9G C10G 120.2(15) . . ?
C14G C9G C10G 116(2) . . ?
C9G C10G C11G 118.9(15) . . ?
C12G C11G C10G 120.2(15) . . ?
C11G C12G C7G 120.4(15) . . ?
C8G C13G C6G 117.3(19) . . ?
C8G C13G C20G 102(2) . . ?
C6G C13G C20G 140(2) . . ?
C5G C14G C9G 118.6(18) . . ?
C17G C15G C16G 101.9(12) . . ?
C17G C15G C1G 109(2) . . ?
C16G C15G C1G 109.3(11) . . ?
C18G C16G C15G 102.5(12) . . ?
C18G C16G C4G 107(3) . . ?
C15G C16G C4G 109.0(12) . . ?
C20G C19G C7G 109.8(17) . . ?
C19G C20G C13G 110.1(17) . . ?
O1G C17G N1G 123(2) . . ?
O1G C17G C15G 123.8(18) . . ?
N1G C17G C15G 112.9(15) . . ?
O2G C18G N1G 124(2) . . ?
O2G C18G C16G 123.0(17) . . ?
N1G C18G C16G 113.1(15) . . ?
C18G N1G C17G 110(2) . . ?
C18G N1G C21G 123.7(17) . . ?
C17G N1G C21G 124.3(16) . . ?
N1G C21G C26G 113.1(14) . . ?
N1G C21G C22G 111.9(14) . . ?
C26G C21G C22G 111.4(11) . . ?
C23G C22G C21G 109.9(13) . . ?
C22G C23G C24G 109.9(13) . . ?
C25G C24G C23G 109.8(16) . . ?
C26G C25G C24G 110.9(13) . . ?
C21G C26G C25G 111.2(13) . . ?
O1NA N1NA O2NA 128.4(11) . . ?
O1NA N1NA O3NA 116.1(10) . . ?
O2NA N1NA O3NA 113.5(9) . . ?
O2NB N1NB O1NB 123.8(18) . . ?
O2NB N1NB O3NB 118.3(18) . . ?
O1NB N1NB O3NB 117.9(17) . . ?
O5NA N2NA O6NA 122.8(18) . . ?
O5NA N2NA O4NA 118.3(18) . . ?
O6NA N2NA O4NA 118.8(17) . . ?
N2NA O4NA O1BB 121(4) . 11_577 ?
O4NB N2NB O6NB 124.0(16) . . ?
O4NB N2NB O5NB 121.0(17) . . ?
O6NB N2NB O5NB 114.5(15) . . ?
O6NC N2NC O4NC 125.8(15) . . ?
O6NC N2NC O5NC 119.1(14) . . ?
O4NC N2NC O5NC 115.2(13) . . ?
O9NA N3NA O7NA 124.3(18) . . ?
O9NA N3NA O8NA 117.4(17) . . ?
O7NA N3NA O8NA 117.9(18) . . ?
O8NB N3NB O7NB 118.8(18) . . ?
O8NB N3NB O9NB 120.4(18) . . ?
O7NB N3NB O9NB 120.9(18) . . ?
O8NC N3NC O7NC 127.0(19) . . ?
O8NC N3NC O9NC 119.2(17) . . ?
O7NC N3NC O9NC 113.7(16) . . ?
O8ND N3ND O9ND 126.2(17) . . ?
O11N N4N O12N 122.8(18) . . ?
O11N N4N O10N 120.3(17) . . ?
O12N N4N O10N 116.8(15) . . ?
O10M N4M O12M 112(2) . . ?
O12L N4L O10L 123.0(18) . . ?
O12L N4L O11L 121.5(18) . . ?
O10L N4L O11L 115.5(17) . . ?

loop_
_geom_bond_atom_site_label_1
_geom_bond_atom_site_label_2
_geom_bond_distance
_geom_bond_site_symmetry_2
_geom_bond_publ_flag
Pd1 N2A 2.023(5) 6_574 ?
Pd1 N2A 2.023(5) . ?
Pd1 N1B 2.051(6) . ?
Pd1 N1B 2.051(6) 6_574 ?
Pd2 N1A 2.031(5) . ?
Pd2 N6A 2.033(4) . ?
Pd2 N2B 2.045(5) . ?
Pd2 N3B 2.053(5) . ?
C1A N1A 1.331(7) . ?
C1A C5A 1.394(9) . ?
C2A N1A 1.336(8) . ?
C2A C3A 1.357(8) . ?
C3A C4A 1.389(8) . ?
C4A C5A 1.375(9) . ?
C4A C13A 1.468(8) . ?
C6A N2A 1.347(7) . ?
C6A C7A 1.389(9) . ?
C7A C8A 1.366(8) . ?
C8A C9A 1.376(8) . ?
C8A C11A 1.486(8) . ?
C9A C10A 1.379(8) . ?
C10A N2A 1.336(7) . ?
C11A N3A 1.331(8) . ?
C11A N5A 1.333(7) . ?
C12A N4A 1.324(8) . ?
C12A N5A 1.334(8) . ?
C12A C15A 1.491(8) . ?
C13A N4A 1.332(8) . ?
C13A N3A 1.342(8) . ?
C14A C15A 1.377(8) . ?
C14A C18A 1.383(8) 16_767 ?
C15A C16A 1.377(8) . ?
C16A C17A 1.380(8) 16_767 ?
C17A N6A 1.336(7) . ?
C17A C16A 1.380(8) 11_577 ?
C18A N6A 1.334(7) . ?
C18A C14A 1.383(8) 11_577 ?
C1B1 N2B 1.443(13) . ?
C2B1 N2B 1.437(13) . ?
C3B1 C4B1 1.471(13) . ?
C3B1 N2B 1.583(12) . ?
C4B1 N3B 1.419(12) . ?
C5B1 N3B 1.520(16) . ?
C6B1 N3B 1.582(13) . ?
C7B1 N1B 1.487(16) . ?
C8B1 N1B 1.623(15) . ?
C9B1 N1B 1.415(13) . ?
C9B1 C9B1 1.576(16) 6_574 ?
C1B2 N2B 1.62(2) . ?
C2B2 N2B 1.524(19) . ?
C3B2 N2B 1.414(17) . ?
C3B2 C4B2 1.481(16) . ?
C4B2 N3B 1.652(16) . ?
C5B2 N3B 1.474(19) . ?
C6B2 N3B 1.34(2) . ?
C7B2 N1B 1.544(19) . ?
C8B2 C8B2 1.489(18) 6_574 ?
C8B2 N1B 1.693(19) . ?
C9B2 N1B 1.316(17) . ?
C1G C6G 1.533(19) . ?
C1G C2G 1.544(19) . ?
C1G C15G 1.590(18) . ?
C2G C3G 1.353(18) . ?
C3G C4G 1.516(18) . ?
C4G C5G 1.519(19) . ?
C4G C16G 1.588(18) . ?
C5G C14G 1.38(2) . ?
C5G C6G 1.39(4) . ?
C6G C13G 1.406(19) . ?
C7G C8G 1.381(17) . ?
C7G C12G 1.393(18) . ?
C7G C19G 1.47(2) . ?
C8G C9G 1.370(16) . ?
C8G C13G 1.385(17) . ?
C9G C14G 1.387(16) . ?
C9G C10G 1.391(18) . ?
C10G C11G 1.395(18) . ?
C11G C12G 1.383(18) . ?
C13G C20G 1.46(2) . ?
C15G C17G 1.502(18) . ?
C15G C16G 1.582(16) . ?
C16G C18G 1.492(18) . ?
C19G C20G 1.331(19) . ?
C17G O1G 1.221(16) . ?
C17G N1G 1.357(19) . ?
C18G O2G 1.223(16) . ?
C18G N1G 1.353(19) . ?
N1G C21G 1.465(16) . ?
C21G C26G 1.530(14) . ?
C21G C22G 1.539(13) . ?
C22G C23G 1.530(16) . ?
C23G C24G 1.543(19) . ?
C24G C25G 1.533(19) . ?
C25G C26G 1.531(16) . ?
N1NA O1NA 1.274(11) . ?
N1NA O2NA 1.302(11) . ?
N1NA O3NA 1.409(12) . ?
N1NB O2NB 1.379(17) . ?
N1NB O1NB 1.412(18) . ?
N1NB O3NB 1.435(18) . ?
O1BB O4NA 1.62(7) 16_767 ?
N2NA O5NA 1.410(18) . ?
N2NA O6NA 1.421(18) . ?
N2NA O4NA 1.435(18) . ?
O4NA O1BB 1.62(7) 11_577 ?
N2NB O4NB 1.394(16) . ?
N2NB O6NB 1.403(16) . ?
N2NB O5NB 1.428(17) . ?
N2NC O6NC 1.392(15) . ?
N2NC O4NC 1.398(15) . ?
N2NC O5NC 1.404(16) . ?
N3NA O9NA 1.388(17) . ?
N3NA O7NA 1.406(18) . ?
N3NA O8NA 1.434(18) . ?
N3NB O8NB 1.401(18) . ?
N3NB O7NB 1.402(18) . ?
N3NB O9NB 1.426(18) . ?
N3NC O8NC 1.385(17) . ?
N3NC O7NC 1.393(17) . ?
N3NC O9NC 1.413(18) . ?
N3ND O8ND 1.403(18) . ?
N3ND O9ND 1.422(16) . ?
N4N O11N 1.386(17) . ?
N4N O12N 1.419(17) . ?
N4N O10N 1.467(17) . ?
N4M O10M 1.479(19) . ?
N4M O12M 1.491(19) . ?
N4L O12L 1.393(18) . ?
N4L O10L 1.417(18) . ?
N4L O11L 1.443(18) . ?

loop_
_geom_torsion_atom_site_label_1
_geom_torsion_atom_site_label_2
_geom_torsion_atom_site_label_3
_geom_torsion_atom_site_label_4
_geom_torsion
_geom_torsion_site_symmetry_1
_geom_torsion_site_symmetry_2
_geom_torsion_site_symmetry_3
_geom_torsion_site_symmetry_4
_geom_torsion_publ_flag
N1A C2A C3A C4A -0.9(11) . . . . ?
C2A C3A C4A C5A 0.0(11) . . . . ?
C2A C3A C4A C13A -179.4(7) . . . . ?
C3A C4A C5A C1A 1.1(11) . . . . ?
C13A C4A C5A C1A -179.5(7) . . . . ?
N1A C1A C5A C4A -1.4(12) . . . . ?
N2A C6A C7A C8A -0.4(11) . . . . ?
C6A C7A C8A C9A 0.9(10) . . . . ?
C6A C7A C8A C11A -179.7(6) . . . . ?
C7A C8A C9A C10A -0.7(10) . . . . ?
C11A C8A C9A C10A 179.9(6) . . . . ?
C8A C9A C10A N2A 0.0(10) . . . . ?
C7A C8A C11A N3A 4.5(9) . . . . ?
C9A C8A C11A N3A -176.1(6) . . . . ?
C7A C8A C11A N5A -176.4(6) . . . . ?
C9A C8A C11A N5A 3.0(9) . . . . ?
C5A C4A C13A N4A -3.9(10) . . . . ?
C3A C4A C13A N4A 175.5(7) . . . . ?
C5A C4A C13A N3A 175.4(7) . . . . ?
C3A C4A C13A N3A -5.2(10) . . . . ?
C18A C14A C15A C16A 0.4(10) 16_767 . . . ?
C18A C14A C15A C12A -178.9(6) 16_767 . . . ?
N4A C12A C15A C16A 2.5(10) . . . . ?
N5A C12A C15A C16A -177.2(6) . . . . ?
N4A C12A C15A C14A -178.2(6) . . . . ?
N5A C12A C15A C14A 2.1(10) . . . . ?
C14A C15A C16A C17A 0.5(10) . . . 16_767 ?
C12A C15A C16A C17A 179.8(6) . . . 16_767 ?
N2B C3B1 C4B1 N3B -57.5(11) . . . . ?
N2B C3B2 C4B2 N3B 53.4(16) . . . . ?
C5A C1A N1A C2A 0.5(11) . . . . ?
C5A C1A N1A Pd2 172.0(6) . . . . ?
C3A C2A N1A C1A 0.7(11) . . . . ?
C3A C2A N1A Pd2 -170.9(6) . . . . ?
N6A Pd2 N1A C1A -81.3(5) . . . . ?
N2B Pd2 N1A C1A 98.9(5) . . . . ?
N3B Pd2 N1A C1A -166(6) . . . . ?
N6A Pd2 N1A C2A 90.1(5) . . . . ?
N2B Pd2 N1A C2A -89.6(5) . . . . ?
N3B Pd2 N1A C2A 6(6) . . . . ?
C9A C10A N2A C6A 0.5(9) . . . . ?
C9A C10A N2A Pd1 -173.8(5) . . . . ?
C7A C6A N2A C10A -0.3(10) . . . . ?
C7A C6A N2A Pd1 174.0(5) . . . . ?
N2A Pd1 N2A C10A 83.8(5) 6_574 . . . ?
N1B Pd1 N2A C10A -97.1(5) . . . . ?
N1B Pd1 N2A C10A -8(13) 6_574 . . . ?
N2A Pd1 N2A C6A -90.3(5) 6_574 . . . ?
N1B Pd1 N2A C6A 88.7(5) . . . . ?
N1B Pd1 N2A C6A 178(100) 6_574 . . . ?
N5A C11A N3A C13A -0.8(10) . . . . ?
C8A C11A N3A C13A 178.3(6) . . . . ?
N4A C13A N3A C11A -0.1(10) . . . . ?
C4A C13A N3A C11A -179.3(6) . . . . ?
N5A C12A N4A C13A 0.4(10) . . . . ?
C15A C12A N4A C13A -179.3(6) . . . . ?
N3A C13A N4A C12A 0.3(10) . . . . ?
C4A C13A N4A C12A 179.5(6) . . . . ?
N3A C11A N5A C12A 1.3(10) . . . . ?
C8A C11A N5A C12A -177.7(6) . . . . ?
N4A C12A N5A C11A -1.1(10) . . . . ?
C15A C12A N5A C11A 178.6(6) . . . . ?
C14A C18A N6A C17A -0.5(9) 11_577 . . . ?
C14A C18A N6A Pd2 -173.3(5) 11_577 . . . ?
C16A C17A N6A C18A -0.4(10) 11_577 . . . ?
C16A C17A N6A Pd2 172.5(5) 11_577 . . . ?
N1A Pd2 N6A C18A 85.8(5) . . . . ?
N2B Pd2 N6A C18A -142(48) . . . . ?
N3B Pd2 N6A C18A -96.2(5) . . . . ?
N1A Pd2 N6A C17A -87.1(5) . . . . ?
N2B Pd2 N6A C17A 45(43) . . . . ?
N3B Pd2 N6A C17A 90.9(5) . . . . ?
C9B1 C9B1 N1B C9B2 -88.9(16) 6_574 . . . ?
C9B1 C9B1 N1B C7B1 144.0(14) 6_574 . . . ?
C9B1 C9B1 N1B C7B2 156.6(14) 6_574 . . . ?
C9B1 C9B1 N1B C8B1 -97.7(14) 6_574 . . . ?
C9B1 C9B1 N1B C8B2 70.8(17) 6_574 . . . ?
C9B1 C9B1 N1B Pd1 23.7(15) 6_574 . . . ?
C8B2 C8B2 N1B C9B2 -46.4(16) 6_574 . . . ?
C8B2 C8B2 N1B C9B1 -68.2(18) 6_574 . . . ?
C8B2 C8B2 N1B C7B1 -179.3(13) 6_574 . . . ?
C8B2 C8B2 N1B C7B2 -169.8(13) 6_574 . . . ?
C8B2 C8B2 N1B C8B1 -54.5(16) 6_574 . . . ?
C8B2 C8B2 N1B Pd1 68.0(12) 6_574 . . . ?
N2A Pd1 N1B C9B2 4(13) 6_574 . . . ?
N2A Pd1 N1B C9B2 -87.0(10) . . . . ?
N1B Pd1 N1B C9B2 94.0(10) 6_574 . . . ?
N2A Pd1 N1B C9B1 -99(13) 6_574 . . . ?
N2A Pd1 N1B C9B1 170.0(6) . . . . ?
N1B Pd1 N1B C9B1 -9.0(6) 6_574 . . . ?
N2A Pd1 N1B C7B1 143(13) 6_574 . . . ?
N2A Pd1 N1B C7B1 51.5(8) . . . . ?
N1B Pd1 N1B C7B1 -127.6(8) 6_574 . . . ?
N2A Pd1 N1B C7B2 129(13) 6_574 . . . ?
N2A Pd1 N1B C7B2 37.8(9) . . . . ?
N1B Pd1 N1B C7B2 -141.2(10) 6_574 . . . ?
N2A Pd1 N1B C8B1 24(13) 6_574 . . . ?
N2A Pd1 N1B C8B1 -67.2(6) . . . . ?
N1B Pd1 N1B C8B1 113.8(7) 6_574 . . . ?
N2A Pd1 N1B C8B2 -112(13) 6_574 . . . ?
N2A Pd1 N1B C8B2 157.2(4) . . . . ?
N1B Pd1 N1B C8B2 -21.8(4) 6_574 . . . ?
C4B2 C3B2 N2B C2B1 97.7(14) . . . . ?
C4B2 C3B2 N2B C1B1 -151.6(14) . . . . ?
C4B2 C3B2 N2B C2B2 79.2(16) . . . . ?
C4B2 C3B2 N2B C3B1 32.8(11) . . . . ?
C4B2 C3B2 N2B C1B2 -166.9(13) . . . . ?
C4B2 C3B2 N2B Pd2 -44.7(14) . . . . ?
C4B1 C3B1 N2B C3B2 -71.9(16) . . . . ?
C4B1 C3B1 N2B C2B1 160.7(10) . . . . ?
C4B1 C3B1 N2B C1B1 -76.5(11) . . . . ?
C4B1 C3B1 N2B C2B2 149.8(11) . . . . ?
C4B1 C3B1 N2B C1B2 -98.4(14) . . . . ?
C4B1 C3B1 N2B Pd2 39.9(9) . . . . ?
N1A Pd2 N2B C3B2 -162.4(8) . . . . ?
N6A Pd2 N2B C3B2 65(43) . . . . ?
N3B Pd2 N2B C3B2 19.6(8) . . . . ?
N1A Pd2 N2B C2B1 52.2(7) . . . . ?
N6A Pd2 N2B C2B1 -80(43) . . . . ?
N3B Pd2 N2B C2B1 -125.8(7) . . . . ?
N1A Pd2 N2B C1B1 -77.0(7) . . . . ?
N6A Pd2 N2B C1B1 151(49) . . . . ?
N3B Pd2 N2B C1B1 105.0(7) . . . . ?
N1A Pd2 N2B C2B2 71.7(9) . . . . ?
N6A Pd2 N2B C2B2 -61(43) . . . . ?
N3B Pd2 N2B C2B2 -106.3(9) . . . . ?
N1A Pd2 N2B C3B1 166.8(5) . . . . ?
N6A Pd2 N2B C3B1 34(43) . . . . ?
N3B Pd2 N2B C3B1 -11.2(5) . . . . ?
N1A Pd2 N2B C1B2 -44.9(9) . . . . ?
N6A Pd2 N2B C1B2 -177(100) . . . . ?
N3B Pd2 N2B C1B2 137.1(9) . . . . ?
C3B1 C4B1 N3B C6B2 -92.1(14) . . . . ?
C3B1 C4B1 N3B C5B2 149.8(12) . . . . ?
C3B1 C4B1 N3B C5B1 -77.8(11) . . . . ?
C3B1 C4B1 N3B C6B1 167.0(9) . . . . ?
C3B1 C4B1 N3B C4B2 -35.5(13) . . . . ?
C3B1 C4B1 N3B Pd2 44.9(10) . . . . ?
C3B2 C4B2 N3B C6B2 -156.6(15) . . . . ?
C3B2 C4B2 N3B C4B1 71.2(16) . . . . ?
C3B2 C4B2 N3B C5B2 76.8(15) . . . . ?
C3B2 C4B2 N3B C5B1 -146.4(13) . . . . ?
C3B2 C4B2 N3B C6B1 100.8(15) . . . . ?
C3B2 C4B2 N3B Pd2 -36.1(13) . . . . ?
N1A Pd2 N3B C6B2 25(7) . . . . ?
N6A Pd2 N3B C6B2 -59.0(11) . . . . ?
N2B Pd2 N3B C6B2 120.7(11) . . . . ?
N1A Pd2 N3B C4B1 -114(6) . . . . ?
N6A Pd2 N3B C4B1 161.8(6) . . . . ?
N2B Pd2 N3B C4B1 -18.5(6) . . . . ?
N1A Pd2 N3B C5B2 160(6) . . . . ?
N6A Pd2 N3B C5B2 75.5(9) . . . . ?
N2B Pd2 N3B C5B2 -104.7(9) . . . . ?
N1A Pd2 N3B C5B1 12(6) . . . . ?
N6A Pd2 N3B C5B1 -71.8(7) . . . . ?
N2B Pd2 N3B C5B1 108.0(7) . . . . ?
N1A Pd2 N3B C6B1 127(6) . . . . ?
N6A Pd2 N3B C6B1 42.3(7) . . . . ?
N2B Pd2 N3B C6B1 -137.9(7) . . . . ?
N1A Pd2 N3B C4B2 -87(6) . . . . ?
N6A Pd2 N3B C4B2 -170.9(6) . . . . ?
N2B Pd2 N3B C4B2 8.9(6) . . . . ?
C6G C1G C2G C3G 56(2) . . . . ?
C15G C1G C2G C3G -56(2) . . . . ?
C1G C2G C3G C4G -0.5(18) . . . . ?
C2G C3G C4G C5G -54(2) . . . . ?
C2G C3G C4G C16G 58(2) . . . . ?
C3G C4G C5G C14G -136(3) . . . . ?
C16G C4G C5G C14G 109(3) . . . . ?
C3G C4G C5G C6G 48(2) . . . . ?
C16G C4G C5G C6G -66(2) . . . . ?
C14G C5G C6G C13G 1(2) . . . . ?
C4G C5G C6G C13G 177(3) . . . . ?
C14G C5G C6G C1G -168(3) . . . . ?
C4G C5G C6G C1G 8(2) . . . . ?
C2G C1G C6G C5G -61(2) . . . . ?
C15G C1G C6G C5G 55(2) . . . . ?
C2G C1G C6G C13G 130(3) . . . . ?
C15G C1G C6G C13G -114(3) . . . . ?
C12G C7G C8G C9G 0(3) . . . . ?
C19G C7G C8G C9G -171(3) . . . . ?
C12G C7G C8G C13G 163(4) . . . . ?
C19G C7G C8G C13G -9(3) . . . . ?
C7G C8G C9G C14G 164(4) . . . . ?
C13G C8G C9G C14G 3(3) . . . . ?
C7G C8G C9G C10G 4(3) . . . . ?
C13G C8G C9G C10G -157(5) . . . . ?
C8G C9G C10G C11G -6(6) . . . . ?
C14G C9G C10G C11G -168(4) . . . . ?
C9G C10G C11G C12G 5(8) . . . . ?
C10G C11G C12G C7G -1(8) . . . . ?
C8G C7G C12G C11G -2(6) . . . . ?
C19G C7G C12G C11G 166(5) . . . . ?
C9G C8G C13G C6G -2(3) . . . . ?
C7G C8G C13G C6G -165(3) . . . . ?
C9G C8G C13G C20G 173(4) . . . . ?
C7G C8G C13G C20G 10(4) . . . . ?
C5G C6G C13G C8G 0(3) . . . . ?
C1G C6G C13G C8G 168(3) . . . . ?
C5G C6G C13G C20G -172(5) . . . . ?
C1G C6G C13G C20G -4(6) . . . . ?
C6G C5G C14G C9G -1(3) . . . . ?
C4G C5G C14G C9G -176(3) . . . . ?
C8G C9G C14G C5G -2(4) . . . . ?
C10G C9G C14G C5G 160(4) . . . . ?
C6G C1G C15G C17G 53(2) . . . . ?
C2G C1G C15G C17G 163.2(19) . . . . ?
C6G C1G C15G C16G -57(2) . . . . ?
C2G C1G C15G C16G 52.8(18) . . . . ?
C17G C15G C16G C18G -0.6(17) . . . . ?
C1G C15G C16G C18G 114(3) . . . . ?
C17G C15G C16G C4G -113(2) . . . . ?
C1G C15G C16G C4G 1.7(15) . . . . ?
C3G C4G C16G C18G -165(2) . . . . ?
C5G C4G C16G C18G -52(2) . . . . ?
C3G C4G C16G C15G -54.9(17) . . . . ?
C5G C4G C16G C15G 58(2) . . . . ?
C8G C7G C19G C20G 3.8(19) . . . . ?
C12G C7G C19G C20G -165(5) . . . . ?
C7G C19G C20G C13G 2(2) . . . . ?
C8G C13G C20G C19G -7(3) . . . . ?
C6G C13G C20G C19G 166(4) . . . . ?
C16G C15G C17G O1G -180(2) . . . . ?
C1G C15G C17G O1G 65(3) . . . . ?
C16G C15G C17G N1G 0.9(17) . . . . ?
C1G C15G C17G N1G -114(2) . . . . ?
C15G C16G C18G O2G 179(4) . . . . ?
C4G C16G C18G O2G -67(5) . . . . ?
C15G C16G C18G N1G 0(4) . . . . ?
C4G C16G C18G N1G 115(3) . . . . ?
O2G C18G N1G C17G -178(4) . . . . ?
C16G C18G N1G C17G 1(4) . . . . ?
O2G C18G N1G C21G -15(7) . . . . ?
C16G C18G N1G C21G 164(3) . . . . ?
O1G C17G N1G C18G 180(3) . . . . ?
C15G C17G N1G C18G -1(3) . . . . ?
O1G C17G N1G C21G 17(4) . . . . ?
C15G C17G N1G C21G -164(3) . . . . ?
C18G N1G C21G C26G 127(4) . . . . ?
C17G N1G C21G C26G -72(3) . . . . ?
C18G N1G C21G C22G -106(4) . . . . ?
C17G N1G C21G C22G 54(3) . . . . ?
N1G C21G C22G C23G 176(2) . . . . ?
C26G C21G C22G C23G -57(2) . . . . ?
C21G C22G C23G C24G 59(3) . . . . ?
C22G C23G C24G C25G -60(3) . . . . ?
C23G C24G C25G C26G 58(3) . . . . ?
N1G C21G C26G C25G -178(2) . . . . ?
C22G C21G C26G C25G 55(2) . . . . ?
C24G C25G C26G C21G -55(3) . . . . ?
O5NA N2NA O4NA O1BB 48(5) . . . 11_577 ?
O6NA N2NA O4NA O1BB -133(4) . . . 11_577 ?
